data_4031239
loop_
_publ_author_name
'Edwards, A.J.'
'Taylor, P.'

_publ_section_title
;
 Fluoride crystal structures. Part XXI. Trifluorotellurium(IV)
 mue-fluoro-bis(pentafluoroantimonate(V))
;
_journal_name_full
;
Journal of the Chemical Society. Dalton Transactions, Inorganic Chemistry 
(1972-)
;
_journal_page_first 2150
_journal_page_last 2153
_journal_volume 1973
_journal_year 1973
_chemical_formula_sum 'F14 Sb2 Te'
_chemical_name_systematic '(Te F3) (Sb2 F11)'
_space_group_IT_number 14
_symmetry_space_group_name_Hall '-P 2ybc'
_symmetry_space_group_name_H-M 'P 1 21/c 1'
_cell_angle_alpha 90
_cell_angle_beta 91
_cell_angle_gamma 90
_cell_formula_units_Z 4
_cell_length_a 7.48
_cell_length_b 14.29
_cell_length_c 9.72
_cell_volume 1038.805
_citation_journal_id_ASTM JCDTBI
_cod_data_source_file Edwards_JCDTBI_1973_1840.cif
_cod_data_source_block F14Sb2Te1
_cod_original_formula_sum 'F14 Sb2 Te1'
_cod_database_code 4031239

loop_
_symmetry_equiv_pos_as_xyz
x,y,z
-x,y+1/2,-z+1/2
-x,-y,-z
x,-y-1/2,z-1/2

loop_
_atom_site_label
_atom_site_type_symbol
_atom_site_fract_x
_atom_site_fract_y
_atom_site_fract_z
_atom_site_occupancy
_atom_site_U_iso_or_equiv
Te1 Te+4 0.7847 0.2309 0.476 1 0.0
F13 F-1 0.8351 0.6795 0.1453 1 0.0
F8 F-1 1.1877 0.5485 0.1618 1 0.0
F5 F-1 0.9865 0.4019 0.0994 1 0.0
F12 F-1 0.6447 0.5398 0.079 1 0.0
F11 F-1 0.7204 0.6745 0.3935 1 0.0
F7 F-1 1.1705 0.4975 0.4241 1 0.0
F1 F-1 0.6358 0.1723 0.5957 1 0.0
Sb1 Sb+5 1.1006 0.4453 0.2592 1 0.0
Sb2 Sb+5 0.67 0.6081 0.231 1 0.0
F4 F-1 0.9684 0.3563 0.356 1 0.0
F3 F-1 0.6375 0.3327 0.459 1 0.0
F2 F-1 0.8985 0.2851 0.6276 1 0.0
F14 F-1 0.5363 0.5178 0.3261 1 0.0
F10 F-1 0.8778 0.5275 0.2791 1 0.0
F9 F-1 1.2981 0.3728 0.237 1 0.0
F6 F-1 0.4701 0.6846 0.1859 1 0.0
